data_4344567
loop_
_publ_author_name
'Tsitovich, Pavel B.'
'Cox, Jordan M.'
'Benedict, Jason B.'
'Morrow, Janet R.'

_publ_section_title
;
 Six-coordinate Iron(II) and Cobalt(II) paraSHIFT Agents for Measuring
 Temperature by Magnetic Resonance Spectroscopy.
;
_journal_issue 2
_journal_name_full 'Inorganic chemistry'
_journal_page_first 700
_journal_page_last 716
_journal_paper_doi 10.1021/acs.inorgchem.5b02144
_journal_volume 55
_journal_year 2016
_chemical_formula_moiety 'C36 H48 Fe N8, 2(C F3 O3 S)'
_chemical_formula_sum 'C38 H48 F6 Fe N8 O6 S2'
_chemical_formula_weight 946.81
_chemical_name_systematic
;
 ? 
;
_space_group_crystal_system triclinic
_space_group_IT_number 2
_space_group_name_Hall '-P 1'
_space_group_name_H-M_alt 'P -1'
_symmetry_space_group_name_Hall '-P 1'
_symmetry_space_group_name_H-M 'P -1'
_atom_sites_solution_hydrogens geom
_atom_sites_solution_primary direct
_atom_sites_solution_secondary difmap
_audit_creation_date 2015-05-20
_audit_creation_method
;
Olex2 1.2
(compiled 2015.01.26 svn.r3150 for OlexSys, GUI svn.r4998)
;
_cell_angle_alpha 106.157(6)
_cell_angle_beta 102.730(7)
_cell_angle_gamma 91.141(7)
_cell_formula_units_Z 2
_cell_length_a 9.462(3)
_cell_length_b 15.031(4)
_cell_length_c 16.177(4)
_cell_measurement_reflns_used 2148
_cell_measurement_temperature 90.0
_cell_measurement_theta_max 22.152
_cell_measurement_theta_min 2.227
_cell_volume 2147.4(10)
_computing_cell_refinement 'SAINT v7.68A (Bruker, 2009)'
_computing_data_reduction 'SAINT v7.68A (Bruker, 2009)'
_computing_molecular_graphics 'Olex2 (Dolomanov et al., 2009)'
_computing_publication_material 'Olex2 (Dolomanov et al., 2009)'
_computing_structure_refinement 'XL (Sheldrick, 2008)'
_computing_structure_solution 'ShelXS (Sheldrick, 2008)'
_diffrn_ambient_temperature 90.0
_diffrn_detector 'Bruker APEX2 area detector'
_diffrn_detector_area_resol_mean 7.9
_diffrn_detector_type 'CCD area detector'
_diffrn_measured_fraction_theta_full 0.997
_diffrn_measured_fraction_theta_max 0.997
_diffrn_measurement_device 'three-circle diffractometer'
_diffrn_measurement_device_type 'Bruker SMART APEX2 area detector'
_diffrn_measurement_method '\w and \f scans'
_diffrn_radiation_monochromator 'mirror optics'
_diffrn_radiation_probe x-ray
_diffrn_radiation_type MoK\a
_diffrn_radiation_wavelength 0.71073
_diffrn_reflns_av_R_equivalents 0.1056
_diffrn_reflns_av_unetI/netI 0.1235
_diffrn_reflns_limit_h_max 10
_diffrn_reflns_limit_h_min -11
_diffrn_reflns_limit_k_max 17
_diffrn_reflns_limit_k_min -17
_diffrn_reflns_limit_l_max 19
_diffrn_reflns_limit_l_min -19
_diffrn_reflns_number 26807
_diffrn_reflns_theta_full 24.71
_diffrn_reflns_theta_max 24.71
_diffrn_reflns_theta_min 1.65
_diffrn_source 'microfocus rotating anode'
_diffrn_source_type 'Incoatec I\ms'
_diffrn_standards_number 0
_exptl_absorpt_coefficient_mu 0.529
_exptl_absorpt_correction_T_max 0.7454
_exptl_absorpt_correction_T_min 0.6263
_exptl_absorpt_correction_type multi-scan
_exptl_absorpt_process_details
;
SADABS-2008/1 (Bruker,2008) was used for absorption correction.
wR2(int) was 0.1309 before and 0.0692 after correction.
The Ratio of minimum to maximum transmission is 0.8402.
The \l/2 correction factor is 0.0015.
;
_exptl_crystal_colour colourless
_exptl_crystal_colour_primary colourless
_exptl_crystal_density_diffrn 1.464
_exptl_crystal_density_method 'not measured'
_exptl_crystal_description needle
_exptl_crystal_F_000 984
_exptl_crystal_size_max 0.4
_exptl_crystal_size_mid 0.04
_exptl_crystal_size_min 0.02
_refine_diff_density_max 1.267
_refine_diff_density_min -0.839
_refine_diff_density_rms 0.149
_refine_ls_extinction_method none
_refine_ls_goodness_of_fit_ref 1.095
_refine_ls_hydrogen_treatment constr
_refine_ls_matrix_type full
_refine_ls_number_parameters 554
_refine_ls_number_reflns 7288
_refine_ls_number_restraints 0
_refine_ls_restrained_S_all 1.095
_refine_ls_R_factor_all 0.1534
_refine_ls_R_factor_gt 0.1035
_refine_ls_shift/su_max 0.000
_refine_ls_shift/su_mean 0.000
_refine_ls_structure_factor_coef Fsqd
_refine_ls_weighting_details 'calc w=1/[\s^2^(Fo^2^)+(0.0861P)^2^+32.9626P] where P=(Fo^2^+2Fc^2^)/3'
_refine_ls_weighting_scheme calc
_refine_ls_wR_factor_gt 0.2699
_refine_ls_wR_factor_ref 0.2903
_reflns_number_gt 4578
_reflns_number_total 7288
_reflns_threshold_expression >2sigma(I)
_cod_data_source_file ic5b02144_si_005.cif
_cod_data_source_block jmc_021401_0m
_cod_database_code 4344567
_olex2_refinement_description
;
1. Fixed Uiso
 At 1.2 times of:
  All C(H) groups, All C(H,H) groups
 At 1.5 times of:
  All C(H,H,H) groups
2.a Secondary CH2 refined with riding coordinates:
 C1(H1A,H1B), C8(H8A,H8B), C9(H9A,H9B), C10(H10A,H10B), C17(H17A,H17B),
 C18(H18A,H18B), C19(H19A,H19B), C26(H26A,H26B), C27(H27A,H27B), C28(H28A,H28B),
  C35(H35A,H35B), C36(H36A,H36B)
2.b Aromatic/amide H refined with riding coordinates:
 C3(H3), C4(H4), C5(H5), C12(H12), C13(H13), C14(H14), C21(H21), C22(H22),
 C23(H23), C30(H30), C31(H31), C32(H32)
2.c Idealised Me refined as rotating group:
 C7(H7A,H7B,H7C), C16(H16A,H16B,H16C), C25(H25A,H25B,H25C), C34(H34A,H34B,H34C)
;
_olex2_submission_special_instructions 'No special instructions were received'

loop_
_space_group_symop_id
_space_group_symop_operation_xyz
1 'x, y, z'
2 '-x, -y, -z'

loop_
_atom_site_label
_atom_site_type_symbol
_atom_site_fract_x
_atom_site_fract_y
_atom_site_fract_z
_atom_site_U_iso_or_equiv
_atom_site_adp_type
_atom_site_occupancy
_atom_site_calc_flag
_atom_site_refinement_flags_posn
Fe1 Fe 0.73925(14) 0.76113(9) 0.75964(9) 0.0150(4) Uani 1 d .
N1 N 0.5936(8) 0.7163(5) 0.8369(5) 0.0161(17) Uani 1 d .
N2 N 1.0704(9) 0.6667(6) 1.0354(6) 0.0233(19) Uani 1 d .
N3 N 0.5946(8) 0.6870(5) 0.6311(5) 0.0183(18) Uani 1 d .
N4 N 0.7269(9) 1.0060(6) 0.5695(6) 0.025(2) Uani 1 d .
N5 N 0.7783(8) 0.8752(5) 0.8850(5) 0.0162(17) Uani 1 d .
N6 N 0.9361(8) 0.7066(5) 0.8452(5) 0.0168(17) Uani 1 d .
N7 N 0.8876(8) 0.7238(5) 0.6700(5) 0.0177(17) Uani 1 d .
N8 N 0.7364(8) 0.8943(5) 0.7100(5) 0.0189(18) Uani 1 d .
C1 C 0.6386(10) 0.8818(7) 0.9133(7) 0.020(2) Uani 1 d .
H1A H 0.6566 0.9202 0.9758 0.024 Uiso 1 calc R
H1B H 0.5707 0.9129 0.8768 0.024 Uiso 1 calc R
C2 C 0.5706(10) 0.7885(7) 0.9045(6) 0.018(2) Uani 1 d .
C3 C 0.4850(10) 0.7761(7) 0.9603(7) 0.023(2) Uani 1 d .
H3 H 0.4713 0.8270 1.0073 0.027 Uiso 1 calc R
C4 C 0.4192(10) 0.6878(7) 0.9467(7) 0.023(2) Uani 1 d .
H4 H 0.3603 0.6776 0.9843 0.027 Uiso 1 calc R
C5 C 0.4410(11) 0.6155(8) 0.8777(7) 0.026(2) Uani 1 d .
H5 H 0.3953 0.5553 0.8672 0.031 Uiso 1 calc R
C6 C 0.5280(10) 0.6298(7) 0.8240(7) 0.022(2) Uani 1 d .
C7 C 0.5490(11) 0.5525(7) 0.7468(6) 0.022(2) Uani 1 d .
H7A H 0.6442 0.5638 0.7352 0.032 Uiso 1 calc GR
H7B H 0.4723 0.5501 0.6943 0.032 Uiso 1 calc GR
H7C H 0.5444 0.4932 0.7606 0.032 Uiso 1 calc GR
C8 C 0.8915(10) 0.8492(7) 0.9519(6) 0.021(2) Uani 1 d .
H8A H 0.8448 0.8108 0.9809 0.025 Uiso 1 calc R
H8B H 0.9404 0.9062 0.9980 0.025 Uiso 1 calc R
C9 C 1.0036(10) 0.7952(7) 0.9094(6) 0.018(2) Uani 1 d .
H9A H 1.0483 0.8329 0.8789 0.021 Uiso 1 calc R
H9B H 1.0814 0.7829 0.9558 0.021 Uiso 1 calc R
C10 C 0.9024(10) 0.6364(7) 0.8927(6) 0.019(2) Uani 1 d .
H10A H 0.8330 0.6626 0.9289 0.023 Uiso 1 calc R
H10B H 0.8526 0.5793 0.8473 0.023 Uiso 1 calc R
C11 C 1.0283(10) 0.6093(7) 0.9512(7) 0.022(2) Uani 1 d .
C12 C 1.0933(10) 0.5304(7) 0.9213(7) 0.021(2) Uani 1 d .
H12 H 1.0631 0.4938 0.8612 0.025 Uiso 1 calc R
C13 C 1.2046(11) 0.5038(8) 0.9796(8) 0.028(3) Uani 1 d .
H13 H 1.2490 0.4479 0.9610 0.034 Uiso 1 calc R
C14 C 1.2483(11) 0.5614(7) 1.0654(7) 0.027(2) Uani 1 d .
H14 H 1.3244 0.5454 1.1065 0.032 Uiso 1 calc R
C15 C 1.1806(11) 0.6435(7) 1.0920(7) 0.025(2) Uani 1 d .
C16 C 1.2242(13) 0.7050(9) 1.1851(7) 0.039(3) Uani 1 d .
H16A H 1.2023 0.6713 1.2252 0.058 Uiso 1 calc GR
H16B H 1.1701 0.7604 1.1907 0.058 Uiso 1 calc GR
H16C H 1.3287 0.7236 1.2004 0.058 Uiso 1 calc GR
C17 C 1.0352(10) 0.6658(7) 0.7881(7) 0.021(2) Uani 1 d .
H17A H 1.0036 0.5990 0.7593 0.025 Uiso 1 calc R
H17B H 1.1347 0.6704 0.8255 0.025 Uiso 1 calc R
C18 C 1.0392(10) 0.7130(7) 0.7177(7) 0.023(2) Uani 1 d .
H18A H 1.0908 0.6757 0.6746 0.028 Uiso 1 calc R
H18B H 1.0935 0.7750 0.7452 0.028 Uiso 1 calc R
C19 C 0.8243(10) 0.6340(7) 0.6053(6) 0.018(2) Uani 1 d .
H19A H 0.8385 0.5835 0.6339 0.022 Uiso 1 calc R
H19B H 0.8730 0.6199 0.5555 0.022 Uiso 1 calc R
C20 C 0.6636(10) 0.6405(6) 0.5714(6) 0.016(2) Uani 1 d .
C21 C 0.5934(11) 0.5983(6) 0.4827(7) 0.022(2) Uani 1 d .
H21 H 0.6457 0.5674 0.4408 0.027 Uiso 1 calc R
C22 C 0.4450(11) 0.6034(7) 0.4584(7) 0.024(2) Uani 1 d .
H22 H 0.3939 0.5756 0.3987 0.029 Uiso 1 calc R
C23 C 0.3712(10) 0.6478(7) 0.5191(7) 0.021(2) Uani 1 d .
H23 H 0.2686 0.6490 0.5027 0.025 Uiso 1 calc R
C24 C 0.4480(10) 0.6914(6) 0.6058(7) 0.019(2) Uani 1 d .
C25 C 0.3729(10) 0.7458(8) 0.6739(7) 0.025(2) Uani 1 d .
H25A H 0.4421 0.7943 0.7185 0.038 Uiso 1 calc GR
H25B H 0.3355 0.7040 0.7026 0.038 Uiso 1 calc GR
H25C H 0.2919 0.7747 0.6450 0.038 Uiso 1 calc GR
C26 C 0.8938(10) 0.7981(7) 0.6258(6) 0.020(2) Uani 1 d .
H26A H 0.8137 0.7845 0.5718 0.024 Uiso 1 calc R
H26B H 0.9870 0.7989 0.6076 0.024 Uiso 1 calc R
C27 C 0.8808(10) 0.8914(7) 0.6864(7) 0.021(2) Uani 1 d .
H27A H 0.9594 0.9044 0.7410 0.025 Uiso 1 calc R
H27B H 0.8919 0.9399 0.6571 0.025 Uiso 1 calc R
C28 C 0.6184(10) 0.9008(7) 0.6335(7) 0.022(2) Uani 1 d .
H28A H 0.5233 0.8897 0.6465 0.026 Uiso 1 calc R
H28B H 0.6252 0.8504 0.5804 0.026 Uiso 1 calc R
C29 C 0.6216(10) 0.9935(7) 0.6113(7) 0.021(2) Uani 1 d .
C30 C 0.5243(11) 1.0569(7) 0.6336(7) 0.027(2) Uani 1 d .
H30 H 0.4493 1.0430 0.6598 0.032 Uiso 1 calc R
C31 C 0.5385(13) 1.1422(8) 0.6170(8) 0.036(3) Uani 1 d .
H31 H 0.4753 1.1888 0.6336 0.043 Uiso 1 calc R
C32 C 0.6454(13) 1.1579(7) 0.5761(7) 0.034(3) Uani 1 d .
H32 H 0.6558 1.2156 0.5639 0.041 Uiso 1 calc R
C33 C 0.7383(12) 1.0900(8) 0.5524(7) 0.030(3) Uani 1 d .
C34 C 0.8542(13) 1.1016(8) 0.5054(8) 0.041(3) Uani 1 d .
H34A H 0.8262 1.0617 0.4441 0.062 Uiso 1 calc GR
H34B H 0.9462 1.0839 0.5356 0.062 Uiso 1 calc GR
H34C H 0.8661 1.1666 0.5058 0.062 Uiso 1 calc GR
C35 C 0.7402(10) 0.9781(7) 0.7876(6) 0.019(2) Uani 1 d .
H35A H 0.7851 1.0330 0.7774 0.023 Uiso 1 calc R
H35B H 0.6394 0.9904 0.7923 0.023 Uiso 1 calc R
C36 C 0.8245(10) 0.9647(7) 0.8727(7) 0.020(2) Uani 1 d .
H36A H 0.9293 0.9666 0.8733 0.024 Uiso 1 calc R
H36B H 0.8107 1.0166 0.9229 0.024 Uiso 1 calc R
S1 S 0.9569(3) 0.58620(18) 0.36470(17) 0.0220(6) Uani 1 d .
F1 F 0.7546(7) 0.7021(5) 0.3543(5) 0.0429(18) Uani 1 d .
F2 F 0.7890(8) 0.6260(5) 0.2284(5) 0.051(2) Uani 1 d .
F3 F 0.9445(8) 0.7384(4) 0.3150(5) 0.0444(18) Uani 1 d .
O1 O 0.8456(7) 0.5117(5) 0.3496(5) 0.0350(19) Uani 1 d .
O2 O 1.0104(8) 0.6422(5) 0.4553(5) 0.0309(18) Uani 1 d .
O3 O 1.0680(7) 0.5620(5) 0.3161(5) 0.0265(17) Uani 1 d .
C37 C 0.8572(12) 0.6675(8) 0.3138(8) 0.037(3) Uani 1 d .
S2 S 0.2714(3) 1.00666(17) 0.81723(17) 0.0196(6) Uani 1 d .
F4 F 0.2680(7) 1.1402(5) 0.7426(4) 0.0392(17) Uani 1 d .
F5 F 0.0598(6) 1.1018(5) 0.7607(5) 0.0400(17) Uani 1 d .
F6 F 0.2264(7) 1.1833(4) 0.8721(4) 0.0336(15) Uani 1 d .
O4 O 0.4229(7) 1.0343(5) 0.8602(5) 0.0304(18) Uani 1 d .
O5 O 0.2454(8) 0.9402(5) 0.7303(5) 0.0343(18) Uani 1 d .
O6 O 0.1856(7) 0.9863(5) 0.8743(5) 0.0272(17) Uani 1 d .
C38 C 0.2037(11) 1.1130(7) 0.7955(7) 0.024(2) Uani 1 d .

loop_
_atom_site_aniso_label
_atom_site_aniso_U_11
_atom_site_aniso_U_22
_atom_site_aniso_U_33
_atom_site_aniso_U_23
_atom_site_aniso_U_13
_atom_site_aniso_U_12
Fe1 0.0117(7) 0.0155(7) 0.0200(8) 0.0061(6) 0.0069(6) 0.0026(5)
N1 0.012(4) 0.020(4) 0.016(4) 0.005(3) 0.003(3) 0.004(3)
N2 0.020(4) 0.032(5) 0.025(5) 0.014(4) 0.012(4) 0.003(4)
N3 0.013(4) 0.018(4) 0.030(5) 0.015(4) 0.008(4) 0.000(3)
N4 0.026(5) 0.020(5) 0.033(5) 0.011(4) 0.008(4) 0.002(4)
N5 0.011(4) 0.019(4) 0.021(4) 0.010(4) 0.004(3) 0.005(3)
N6 0.015(4) 0.013(4) 0.028(5) 0.012(4) 0.008(4) 0.003(3)
N7 0.014(4) 0.022(4) 0.018(4) 0.006(4) 0.006(3) 0.007(3)
N8 0.011(4) 0.019(4) 0.029(5) 0.007(4) 0.011(4) 0.001(3)
C1 0.015(5) 0.023(5) 0.021(5) 0.004(4) 0.006(4) 0.008(4)
C2 0.018(5) 0.018(5) 0.021(5) 0.008(4) 0.009(4) 0.007(4)
C3 0.021(5) 0.020(5) 0.031(6) 0.006(5) 0.015(5) 0.011(4)
C4 0.020(5) 0.024(6) 0.028(6) 0.010(5) 0.010(5) -0.003(4)
C5 0.019(5) 0.031(6) 0.031(6) 0.013(5) 0.005(5) 0.000(5)
C6 0.008(4) 0.032(6) 0.027(6) 0.014(5) 0.002(4) 0.005(4)
C7 0.022(5) 0.017(5) 0.021(5) -0.003(4) 0.006(4) 0.000(4)
C8 0.017(5) 0.021(5) 0.020(5) 0.002(4) 0.003(4) 0.005(4)
C9 0.012(5) 0.024(5) 0.021(5) 0.014(4) 0.003(4) 0.004(4)
C10 0.015(5) 0.023(5) 0.018(5) 0.008(4) -0.001(4) -0.002(4)
C11 0.018(5) 0.027(6) 0.025(6) 0.011(5) 0.010(4) -0.004(4)
C12 0.016(5) 0.021(5) 0.030(6) 0.015(5) 0.007(4) 0.006(4)
C13 0.020(5) 0.030(6) 0.043(7) 0.018(5) 0.014(5) 0.009(5)
C14 0.024(5) 0.022(6) 0.039(7) 0.020(5) 0.002(5) -0.002(5)
C15 0.026(6) 0.028(6) 0.030(6) 0.020(5) 0.010(5) -0.003(5)
C16 0.042(7) 0.051(8) 0.023(6) 0.014(6) 0.003(5) 0.003(6)
C17 0.013(5) 0.027(6) 0.027(6) 0.012(5) 0.008(4) 0.003(4)
C18 0.008(5) 0.032(6) 0.028(6) 0.009(5) -0.001(4) 0.002(4)
C19 0.016(5) 0.022(5) 0.020(5) 0.008(4) 0.010(4) 0.006(4)
C20 0.021(5) 0.009(5) 0.027(6) 0.013(4) 0.013(4) 0.004(4)
C21 0.026(5) 0.011(5) 0.027(6) 0.004(4) 0.001(5) -0.001(4)
C22 0.026(6) 0.024(6) 0.017(5) 0.002(4) 0.002(4) 0.003(4)
C23 0.014(5) 0.022(5) 0.030(6) 0.014(5) 0.003(4) 0.004(4)
C24 0.013(5) 0.014(5) 0.031(6) 0.010(4) 0.002(4) -0.003(4)
C25 0.010(5) 0.038(6) 0.029(6) 0.008(5) 0.007(4) 0.009(4)
C26 0.017(5) 0.023(5) 0.025(5) 0.015(5) 0.010(4) -0.001(4)
C27 0.019(5) 0.023(6) 0.024(5) 0.012(4) 0.004(4) 0.003(4)
C28 0.013(5) 0.021(5) 0.031(6) 0.005(5) 0.009(4) 0.003(4)
C29 0.020(5) 0.020(5) 0.024(5) 0.006(4) 0.007(4) 0.003(4)
C30 0.029(6) 0.027(6) 0.032(6) 0.015(5) 0.014(5) 0.006(5)
C31 0.039(7) 0.032(7) 0.034(7) 0.010(5) 0.000(6) 0.010(5)
C32 0.049(7) 0.019(6) 0.031(6) 0.016(5) -0.006(6) -0.005(5)
C33 0.033(6) 0.027(6) 0.020(6) -0.002(5) -0.003(5) -0.002(5)
C34 0.045(7) 0.034(7) 0.046(8) 0.018(6) 0.007(6) -0.008(6)
C35 0.013(5) 0.017(5) 0.027(6) 0.008(4) 0.004(4) 0.002(4)
C36 0.018(5) 0.017(5) 0.032(6) 0.013(4) 0.011(4) 0.000(4)
S1 0.0198(13) 0.0218(14) 0.0292(14) 0.0111(11) 0.0106(11) 0.0070(10)
F1 0.044(4) 0.040(4) 0.056(5) 0.019(3) 0.027(4) 0.029(3)
F2 0.055(5) 0.055(5) 0.036(4) 0.012(4) -0.001(4) 0.025(4)
F3 0.057(4) 0.024(4) 0.066(5) 0.025(3) 0.025(4) 0.018(3)
O1 0.019(4) 0.025(4) 0.055(5) 0.005(4) 0.006(4) -0.001(3)
O2 0.026(4) 0.037(5) 0.032(4) 0.010(4) 0.011(3) 0.009(3)
O3 0.027(4) 0.023(4) 0.036(4) 0.013(3) 0.016(3) 0.009(3)
C37 0.027(6) 0.041(7) 0.049(8) 0.016(6) 0.018(6) 0.017(6)
S2 0.0191(12) 0.0173(13) 0.0249(14) 0.0062(11) 0.0097(11) 0.0054(10)
F4 0.049(4) 0.042(4) 0.044(4) 0.026(3) 0.028(3) 0.017(3)
F5 0.021(3) 0.039(4) 0.057(4) 0.022(3) -0.005(3) 0.004(3)
F6 0.039(4) 0.022(3) 0.040(4) 0.005(3) 0.014(3) 0.007(3)
O4 0.017(4) 0.030(4) 0.049(5) 0.018(4) 0.006(3) 0.006(3)
O5 0.045(5) 0.035(5) 0.027(4) 0.009(4) 0.016(4) 0.010(4)
O6 0.023(4) 0.031(4) 0.029(4) 0.007(3) 0.011(3) 0.004(3)
C38 0.020(5) 0.022(6) 0.033(6) 0.010(5) 0.009(5) 0.009(4)

loop_
_atom_type_symbol
_atom_type_description
_atom_type_scat_dispersion_real
_atom_type_scat_dispersion_imag
_atom_type_scat_source
C C 0.0033 0.0016 'International Tables Vol C Tables 4.2.6.8 and 6.1.1.4'
H H 0.0000 0.0000 'International Tables Vol C Tables 4.2.6.8 and 6.1.1.4'
F F 0.0171 0.0103 'International Tables Vol C Tables 4.2.6.8 and 6.1.1.4'
Fe Fe 0.3463 0.8444 'International Tables Vol C Tables 4.2.6.8 and 6.1.1.4'
N N 0.0061 0.0033 'International Tables Vol C Tables 4.2.6.8 and 6.1.1.4'
O O 0.0106 0.0060 'International Tables Vol C Tables 4.2.6.8 and 6.1.1.4'
S S 0.1246 0.1234 'International Tables Vol C Tables 4.2.6.8 and 6.1.1.4'

loop_
_geom_angle_atom_site_label_1
_geom_angle_atom_site_label_2
_geom_angle_atom_site_label_3
_geom_angle
N1 Fe1 N6 88.2(3)
N1 Fe1 N8 129.0(3)
N3 Fe1 N1 93.1(3)
N3 Fe1 N5 149.1(3)
N3 Fe1 N6 128.9(3)
N3 Fe1 N7 76.1(3)
N3 Fe1 N8 87.9(3)
N5 Fe1 N1 75.9(3)
N5 Fe1 N6 80.2(3)
N5 Fe1 N8 77.7(3)
N7 Fe1 N1 148.9(3)
N7 Fe1 N5 126.9(3)
N7 Fe1 N6 77.1(3)
N7 Fe1 N8 80.4(3)
N8 Fe1 N6 128.8(3)
C2 N1 Fe1 112.5(6)
C2 N1 C6 118.6(8)
C6 N1 Fe1 128.9(6)
C15 N2 C11 118.1(9)
C20 N3 Fe1 114.1(6)
C20 N3 C24 118.8(8)
C24 N3 Fe1 126.8(7)
C29 N4 C33 116.6(9)
C1 N5 Fe1 106.5(6)
C8 N5 Fe1 108.1(5)
C8 N5 C1 109.6(7)
C36 N5 Fe1 111.4(6)
C36 N5 C1 110.4(7)
C36 N5 C8 110.7(7)
C9 N6 Fe1 99.9(5)
C9 N6 C10 110.9(7)
C9 N6 C17 110.4(7)
C10 N6 Fe1 118.5(5)
C17 N6 Fe1 108.7(6)
C17 N6 C10 108.1(7)
C18 N7 Fe1 112.7(6)
C19 N7 Fe1 105.8(5)
C19 N7 C18 109.3(7)
C19 N7 C26 111.4(7)
C26 N7 Fe1 108.4(5)
C26 N7 C18 109.2(7)
C27 N8 Fe1 99.3(5)
C27 N8 C28 110.5(7)
C27 N8 C35 109.4(7)
C28 N8 Fe1 120.1(6)
C28 N8 C35 108.7(7)
C35 N8 Fe1 108.2(6)
N5 C1 H1A 109.3
N5 C1 H1B 109.3
H1A C1 H1B 108.0
C2 C1 N5 111.7(8)
C2 C1 H1A 109.3
C2 C1 H1B 109.3
N1 C2 C1 116.6(8)
N1 C2 C3 121.9(9)
C3 C2 C1 121.5(9)
C2 C3 H3 120.5
C2 C3 C4 119.0(9)
C4 C3 H3 120.5
C3 C4 H4 120.5
C5 C4 C3 119.0(9)
C5 C4 H4 120.5
C4 C5 H5 119.6
C6 C5 C4 120.7(10)
C6 C5 H5 119.6
N1 C6 C5 120.8(10)
N1 C6 C7 117.7(8)
C5 C6 C7 121.4(9)
C6 C7 H7A 109.5
C6 C7 H7B 109.5
C6 C7 H7C 109.5
H7A C7 H7B 109.5
H7A C7 H7C 109.5
H7B C7 H7C 109.5
N5 C8 H8A 109.4
N5 C8 H8B 109.4
N5 C8 C9 111.1(8)
H8A C8 H8B 108.0
C9 C8 H8A 109.4
C9 C8 H8B 109.4
N6 C9 C8 110.8(7)
N6 C9 H9A 109.5
N6 C9 H9B 109.5
C8 C9 H9A 109.5
C8 C9 H9B 109.5
H9A C9 H9B 108.1
N6 C10 H10A 108.1
N6 C10 H10B 108.1
H10A C10 H10B 107.3
C11 C10 N6 116.8(7)
C11 C10 H10A 108.1
C11 C10 H10B 108.1
N2 C11 C10 115.7(9)
N2 C11 C12 123.2(9)
C12 C11 C10 121.0(9)
C11 C12 H12 120.3
C11 C12 C13 119.5(10)
C13 C12 H12 120.3
C12 C13 H13 121.0
C14 C13 C12 117.9(10)
C14 C13 H13 121.0
C13 C14 H14 119.9
C13 C14 C15 120.2(10)
C15 C14 H14 119.9
N2 C15 C14 121.0(10)
N2 C15 C16 118.2(10)
C14 C15 C16 120.7(10)
C15 C16 H16A 109.5
C15 C16 H16B 109.5
C15 C16 H16C 109.5
H16A C16 H16B 109.5
H16A C16 H16C 109.5
H16B C16 H16C 109.5
N6 C17 H17A 109.0
N6 C17 H17B 109.0
N6 C17 C18 112.9(8)
H17A C17 H17B 107.8
C18 C17 H17A 109.0
C18 C17 H17B 109.0
N7 C18 H18A 109.5
N7 C18 H18B 109.5
C17 C18 N7 110.9(8)
C17 C18 H18A 109.5
C17 C18 H18B 109.5
H18A C18 H18B 108.0
N7 C19 H19A 110.0
N7 C19 H19B 110.0
N7 C19 C20 108.6(7)
H19A C19 H19B 108.3
C20 C19 H19A 110.0
C20 C19 H19B 110.0
N3 C20 C19 115.9(8)
N3 C20 C21 122.9(9)
C21 C20 C19 121.2(8)
C20 C21 H21 121.3
C22 C21 C20 117.4(9)
C22 C21 H21 121.3
C21 C22 H22 119.6
C23 C22 C21 120.7(9)
C23 C22 H22 119.6
C22 C23 H23 120.4
C22 C23 C24 119.2(9)
C24 C23 H23 120.4
N3 C24 C23 120.9(9)
N3 C24 C25 117.9(8)
C23 C24 C25 121.2(8)
C24 C25 H25A 109.5
C24 C25 H25B 109.5
C24 C25 H25C 109.5
H25A C25 H25B 109.5
H25A C25 H25C 109.5
H25B C25 H25C 109.5
N7 C26 H26A 109.4
N7 C26 H26B 109.4
N7 C26 C27 111.0(8)
H26A C26 H26B 108.0
C27 C26 H26A 109.4
C27 C26 H26B 109.4
N8 C27 C26 110.6(8)
N8 C27 H27A 109.5
N8 C27 H27B 109.5
C26 C27 H27A 109.5
C26 C27 H27B 109.5
H27A C27 H27B 108.1
N8 C28 H28A 108.4
N8 C28 H28B 108.4
N8 C28 C29 115.4(8)
H28A C28 H28B 107.5
C29 C28 H28A 108.4
C29 C28 H28B 108.4
N4 C29 C28 114.7(8)
N4 C29 C30 124.5(9)
C30 C29 C28 120.8(9)
C29 C30 H30 120.9
C29 C30 C31 118.2(10)
C31 C30 H30 120.9
C30 C31 H31 120.6
C32 C31 C30 118.8(11)
C32 C31 H31 120.6
C31 C32 H32 119.7
C31 C32 C33 120.6(10)
C33 C32 H32 119.7
N4 C33 C32 121.2(10)
N4 C33 C34 115.5(10)
C32 C33 C34 123.3(10)
C33 C34 H34A 109.5
C33 C34 H34B 109.5
C33 C34 H34C 109.5
H34A C34 H34B 109.5
H34A C34 H34C 109.5
H34B C34 H34C 109.5
N8 C35 H35A 109.2
N8 C35 H35B 109.2
H35A C35 H35B 107.9
C36 C35 N8 111.9(8)
C36 C35 H35A 109.2
C36 C35 H35B 109.2
N5 C36 C35 112.1(8)
N5 C36 H36A 109.2
N5 C36 H36B 109.2
C35 C36 H36A 109.2
C35 C36 H36B 109.2
H36A C36 H36B 107.9
O1 S1 C37 102.8(5)
O2 S1 O1 116.1(5)
O2 S1 C37 102.3(5)
O3 S1 O1 115.1(4)
O3 S1 O2 114.4(4)
O3 S1 C37 103.4(5)
F1 C37 S1 112.0(8)
F1 C37 F2 106.1(9)
F1 C37 F3 107.6(9)
F2 C37 S1 111.7(8)
F3 C37 S1 111.8(8)
F3 C37 F2 107.3(10)
O4 S2 O5 114.8(5)
O4 S2 C38 103.1(4)
O5 S2 C38 104.0(5)
O6 S2 O4 114.0(4)
O6 S2 O5 114.8(4)
O6 S2 C38 104.1(4)
F4 C38 S2 112.3(7)
F4 C38 F5 108.7(8)
F4 C38 F6 107.3(8)
F5 C38 S2 111.3(7)
F5 C38 F6 106.5(8)
F6 C38 S2 110.5(7)

loop_
_geom_bond_atom_site_label_1
_geom_bond_atom_site_label_2
_geom_bond_distance
Fe1 N1 2.260(8)
Fe1 N3 2.199(8)
Fe1 N5 2.213(8)
Fe1 N6 2.369(8)
Fe1 N7 2.206(8)
Fe1 N8 2.354(8)
N1 C2 1.369(12)
N1 C6 1.372(13)
N2 C11 1.361(13)
N2 C15 1.349(13)
N3 C20 1.330(12)
N3 C24 1.365(12)
N4 C29 1.359(12)
N4 C33 1.372(14)
N5 C1 1.488(11)
N5 C8 1.488(12)
N5 C36 1.484(12)
N6 C9 1.471(12)
N6 C10 1.534(11)
N6 C17 1.484(12)
N7 C18 1.506(12)
N7 C19 1.477(12)
N7 C26 1.491(12)
N8 C27 1.495(12)
N8 C28 1.500(13)
N8 C35 1.504(12)
C1 H1A 0.9900
C1 H1B 0.9900
C1 C2 1.488(13)
C2 C3 1.385(13)
C3 H3 0.9500
C3 C4 1.392(14)
C4 H4 0.9500
C4 C5 1.380(14)
C5 H5 0.9500
C5 C6 1.374(14)
C6 C7 1.504(14)
C7 H7A 0.9800
C7 H7B 0.9800
C7 H7C 0.9800
C8 H8A 0.9900
C8 H8B 0.9900
C8 C9 1.517(13)
C9 H9A 0.9900
C9 H9B 0.9900
C10 H10A 0.9900
C10 H10B 0.9900
C10 C11 1.489(13)
C11 C12 1.364(14)
C12 H12 0.9500
C12 C13 1.396(14)
C13 H13 0.9500
C13 C14 1.382(15)
C14 H14 0.9500
C14 C15 1.406(15)
C15 C16 1.492(15)
C16 H16A 0.9800
C16 H16B 0.9800
C16 H16C 0.9800
C17 H17A 0.9900
C17 H17B 0.9900
C17 C18 1.506(14)
C18 H18A 0.9900
C18 H18B 0.9900
C19 H19A 0.9900
C19 H19B 0.9900
C19 C20 1.514(13)
C20 C21 1.400(14)
C21 H21 0.9500
C21 C22 1.382(14)
C22 H22 0.9500
C22 C23 1.362(14)
C23 H23 0.9500
C23 C24 1.395(14)
C24 C25 1.501(14)
C25 H25A 0.9800
C25 H25B 0.9800
C25 H25C 0.9800
C26 H26A 0.9900
C26 H26B 0.9900
C26 C27 1.496(14)
C27 H27A 0.9900
C27 H27B 0.9900
C28 H28A 0.9900
C28 H28B 0.9900
C28 C29 1.534(14)
C29 C30 1.369(14)
C30 H30 0.9500
C30 C31 1.392(15)
C31 H31 0.9500
C31 C32 1.374(17)
C32 H32 0.9500
C32 C33 1.388(16)
C33 C34 1.498(16)
C34 H34A 0.9800
C34 H34B 0.9800
C34 H34C 0.9800
C35 H35A 0.9900
C35 H35B 0.9900
C35 C36 1.500(13)
C36 H36A 0.9900
C36 H36B 0.9900
S1 O1 1.453(7)
S1 O2 1.443(8)
S1 O3 1.442(7)
S1 C37 1.823(12)
F1 C37 1.325(12)
F2 C37 1.351(14)
F3 C37 1.328(13)
S2 O4 1.445(7)
S2 O5 1.447(8)
S2 O6 1.443(7)
S2 C38 1.828(10)
F4 C38 1.299(12)
F5 C38 1.342(11)
F6 C38 1.357(12)

loop_
_geom_torsion_atom_site_label_1
_geom_torsion_atom_site_label_2
_geom_torsion_atom_site_label_3
_geom_torsion_atom_site_label_4
_geom_torsion
Fe1 N1 C2 C1 2.1(10)
Fe1 N1 C2 C3 -179.7(7)
Fe1 N1 C6 C5 -179.3(7)
Fe1 N1 C6 C7 -2.1(12)
Fe1 N3 C20 C19 8.9(9)
Fe1 N3 C20 C21 -172.0(7)
Fe1 N3 C24 C23 173.7(7)
Fe1 N3 C24 C25 -5.3(12)
Fe1 N5 C1 C2 44.7(9)
Fe1 N5 C8 C9 35.2(9)
Fe1 N5 C36 C35 41.0(9)
Fe1 N6 C9 C8 51.3(8)
Fe1 N6 C10 C11 -175.6(7)
Fe1 N6 C17 C18 32.1(9)
Fe1 N7 C18 C17 39.3(10)
Fe1 N7 C19 C20 47.2(8)
Fe1 N7 C26 C27 34.0(9)
Fe1 N8 C27 C26 52.5(8)
Fe1 N8 C28 C29 175.8(6)
Fe1 N8 C35 C36 32.1(8)
N1 Fe1 N3 C20 -136.6(6)
N1 Fe1 N3 C24 49.6(7)
N1 Fe1 N5 C1 -32.6(6)
N1 Fe1 N5 C8 85.1(6)
N1 Fe1 N5 C36 -153.0(6)
N1 Fe1 N6 C9 -100.2(5)
N1 Fe1 N6 C10 20.2(6)
N1 Fe1 N6 C17 144.2(6)
N1 Fe1 N7 C18 -80.1(8)
N1 Fe1 N7 C19 39.3(8)
N1 Fe1 N7 C26 158.9(6)
N1 Fe1 N8 C27 166.1(5)
N1 Fe1 N8 C28 -73.5(7)
N1 Fe1 N8 C35 52.0(6)
N1 C2 C3 C4 -0.7(15)
N2 C11 C12 C13 2.8(14)
N3 Fe1 N1 C2 -133.2(6)
N3 Fe1 N1 C6 46.2(8)
N3 Fe1 N5 C1 39.3(9)
N3 Fe1 N5 C8 157.0(6)
N3 Fe1 N5 C36 -81.1(8)
N3 Fe1 N6 C9 167.2(5)
N3 Fe1 N6 C10 -72.3(7)
N3 Fe1 N6 C17 51.6(7)
N3 Fe1 N7 C18 -152.5(7)
N3 Fe1 N7 C19 -33.1(5)
N3 Fe1 N7 C26 86.5(6)
N3 Fe1 N8 C27 -101.6(6)
N3 Fe1 N8 C28 18.8(6)
N3 Fe1 N8 C35 144.4(5)
N3 C20 C21 C22 -2.4(14)
N4 C29 C30 C31 -3.7(16)
N5 Fe1 N1 C2 17.6(6)
N5 Fe1 N1 C6 -163.1(8)
N5 Fe1 N3 C20 156.1(6)
N5 Fe1 N3 C24 -17.8(11)
N5 Fe1 N6 C9 -24.3(5)
N5 Fe1 N6 C10 96.2(6)
N5 Fe1 N6 C17 -139.9(6)
N5 Fe1 N7 C18 50.7(7)
N5 Fe1 N7 C19 170.1(5)
N5 Fe1 N7 C26 -70.3(7)
N5 Fe1 N8 C27 106.0(6)
N5 Fe1 N8 C28 -133.7(7)
N5 Fe1 N8 C35 -8.1(5)
N5 C1 C2 N1 -32.1(12)
N5 C1 C2 C3 149.7(9)
N5 C8 C9 N6 -63.3(10)
N6 Fe1 N1 C2 98.0(6)
N6 Fe1 N1 C6 -82.7(8)
N6 Fe1 N3 C20 -46.4(7)
N6 Fe1 N3 C24 139.8(7)
N6 Fe1 N5 C1 -123.1(6)
N6 Fe1 N5 C8 -5.4(6)
N6 Fe1 N5 C36 116.5(6)
N6 Fe1 N7 C18 -16.4(6)
N6 Fe1 N7 C19 103.0(6)
N6 Fe1 N7 C26 -137.4(6)
N6 Fe1 N8 C27 39.4(7)
N6 Fe1 N8 C28 159.8(6)
N6 Fe1 N8 C35 -74.6(6)
N6 C10 C11 N2 85.1(10)
N6 C10 C11 C12 -96.3(11)
N6 C17 C18 N7 -48.0(11)
N7 Fe1 N1 C2 159.0(6)
N7 Fe1 N1 C6 -21.7(11)
N7 Fe1 N3 C20 13.9(6)
N7 Fe1 N3 C24 -159.9(8)
N7 Fe1 N5 C1 171.2(5)
N7 Fe1 N5 C8 -71.2(7)
N7 Fe1 N5 C36 50.8(7)
N7 Fe1 N6 C9 107.3(5)
N7 Fe1 N6 C10 -132.2(7)
N7 Fe1 N6 C17 -8.3(6)
N7 Fe1 N8 C27 -25.3(5)
N7 Fe1 N8 C28 95.0(7)
N7 Fe1 N8 C35 -139.4(6)
N7 C19 C20 N3 -38.9(10)
N7 C19 C20 C21 142.1(8)
N7 C26 C27 N8 -63.0(10)
N8 Fe1 N1 C2 -43.3(7)
N8 Fe1 N1 C6 136.0(7)
N8 Fe1 N3 C20 94.5(6)
N8 Fe1 N3 C24 -79.3(7)
N8 Fe1 N5 C1 103.4(6)
N8 Fe1 N5 C8 -138.9(6)
N8 Fe1 N5 C36 -17.0(5)
N8 Fe1 N6 C9 41.2(6)
N8 Fe1 N6 C10 161.6(6)
N8 Fe1 N6 C17 -74.4(6)
N8 Fe1 N7 C18 117.3(6)
N8 Fe1 N7 C19 -123.3(6)
N8 Fe1 N7 C26 -3.7(6)
N8 C28 C29 N4 75.1(11)
N8 C28 C29 C30 -104.6(11)
N8 C35 C36 N5 -49.6(10)
C1 N5 C8 C9 150.9(8)
C1 N5 C36 C35 -77.1(10)
C1 C2 C3 C4 177.4(9)
C2 N1 C6 C5 -0.1(13)
C2 N1 C6 C7 177.2(8)
C2 C3 C4 C5 -0.2(15)
C3 C4 C5 C6 1.0(15)
C4 C5 C6 N1 -0.9(15)
C4 C5 C6 C7 -178.0(9)
C6 N1 C2 C1 -177.3(8)
C6 N1 C2 C3 0.9(13)
C8 N5 C1 C2 -72.1(10)
C8 N5 C36 C35 161.4(8)
C9 N6 C10 C11 -60.9(11)
C9 N6 C17 C18 -76.5(10)
C10 N6 C9 C8 -74.5(9)
C10 N6 C17 C18 162.0(8)
C10 C11 C12 C13 -175.7(9)
C11 N2 C15 C14 -1.3(13)
C11 N2 C15 C16 -178.3(9)
C11 C12 C13 C14 -2.5(14)
C12 C13 C14 C15 0.5(15)
C13 C14 C15 N2 1.4(15)
C13 C14 C15 C16 178.4(10)
C15 N2 C11 C10 177.7(8)
C15 N2 C11 C12 -0.8(14)
C17 N6 C9 C8 165.7(8)
C17 N6 C10 C11 60.2(10)
C18 N7 C19 C20 168.8(7)
C18 N7 C26 C27 -89.1(9)
C19 N7 C18 C17 -78.1(10)
C19 N7 C26 C27 150.1(8)
C19 C20 C21 C22 176.6(9)
C20 N3 C24 C23 0.1(13)
C20 N3 C24 C25 -178.9(8)
C20 C21 C22 C23 -0.1(14)
C21 C22 C23 C24 2.4(15)
C22 C23 C24 N3 -2.5(14)
C22 C23 C24 C25 176.5(9)
C24 N3 C20 C19 -176.7(8)
C24 N3 C20 C21 2.4(13)
C26 N7 C18 C17 159.8(8)
C26 N7 C19 C20 -70.4(9)
C27 N8 C28 C29 -69.6(10)
C27 N8 C35 C36 -75.1(9)
C28 N8 C27 C26 -74.6(9)
C28 N8 C35 C36 164.1(7)
C28 C29 C30 C31 175.9(9)
C29 N4 C33 C32 -0.6(15)
C29 N4 C33 C34 -179.4(9)
C29 C30 C31 C32 2.4(16)
C30 C31 C32 C33 -0.5(16)
C31 C32 C33 N4 -0.5(16)
C31 C32 C33 C34 178.2(11)
C33 N4 C29 C28 -176.9(9)
C33 N4 C29 C30 2.7(15)
C35 N8 C27 C26 165.7(8)
C35 N8 C28 C29 50.5(10)
C36 N5 C1 C2 165.7(8)
C36 N5 C8 C9 -87.1(9)
O1 S1 C37 F1 63.9(9)
O1 S1 C37 F2 -55.0(9)
O1 S1 C37 F3 -175.3(8)
O2 S1 C37 F1 -56.9(9)
O2 S1 C37 F2 -175.8(8)
O2 S1 C37 F3 64.0(9)
O3 S1 C37 F1 -176.1(8)
O3 S1 C37 F2 65.1(9)
O3 S1 C37 F3 -55.2(9)
O4 S2 C38 F4 62.3(8)
O4 S2 C38 F5 -175.6(7)
O4 S2 C38 F6 -57.5(7)
O5 S2 C38 F4 -57.9(8)
O5 S2 C38 F5 64.2(8)
O5 S2 C38 F6 -177.7(6)
O6 S2 C38 F4 -178.4(7)
O6 S2 C38 F5 -56.3(8)
O6 S2 C38 F6 61.8(7)
